data_4309841
loop_
_publ_author_name
'Neil Burford'
'T. Stanley Cameron'
'Charles L. B. Macdonald'
'Katherine N. Robertson'
'Robert Schurko'
'Denise Walsh'
'Robert McDonald'
'Roderick E. Wasylishen'

_publ_contact_author_address
;
Department of Chemistry
Dalhousie University
Halifax, Nova Scotia
B3H 4J3
Canada
;
_publ_contact_author_email ' neil.burford@dal.ca '
_publ_contact_author_fax ' (902) 494-1310 '
_publ_contact_author_name ' Neil Burford'
_publ_contact_author_phone ' (902) 494-3190 '
_publ_section_title
;
Dissociation of
2,4-Bis(2,4,6-tri-tert-butylphenyl)-cyclo-1,3-dipnicta-2,4-diazanes (pnict
= P, As, Sb) Imposed by Substituent Steric Strain: A Cyclobutane/Olefin
Analogy
;
_journal_name_full 'Inorganic Chemistry'
_journal_page_first 8058
_journal_page_last 8064
_journal_paper_doi 10.1021/ic050770h
_journal_volume 44
_journal_year 2005
_chemical_formula_moiety 'C18 H29 As Cl N '
_chemical_formula_sum 'C18 H29 As Cl N'
_chemical_formula_weight 369.81
_space_group_IT_number 14
_symmetry_cell_setting monoclinic
_symmetry_Int_Tables_number 14
_symmetry_space_group_name_Hall '-P 2yab'
_symmetry_space_group_name_H-M 'P 1 21/a 1'
_atom_sites_solution_hydrogens geom
_atom_sites_solution_primary direct
_atom_sites_solution_secondary difmap
_cell_angle_alpha 90
_cell_angle_beta 107.343(6)
_cell_angle_gamma 90
_cell_formula_units_Z 4
_cell_length_a 12.088(2)
_cell_length_b 9.614(1)
_cell_length_c 16.7819(7)
_cell_measurement_reflns_used 25
_cell_measurement_temperature 296(2)
_cell_measurement_theta_max 37.2
_cell_measurement_theta_min 32.4
_cell_volume 1861.6(4)
_computing_cell_refinement 'MSC/AFC Diffractometer Control'
_computing_data_collection 'MSC/AFC Diffractometer Control'
_computing_data_reduction
;
teXsan for Windows version 1.06 (MSC, 1997-1999)
;
_computing_structure_refinement
;
SHELXL-97 (Sheldrick, 1997)
;
_computing_structure_solution
;
SIR92 (Altomare, et. al. 1994)
;
_diffrn_ambient_temperature 296(2)
_diffrn_measured_fraction_theta_full 0.993
_diffrn_measured_fraction_theta_max 0.993
_diffrn_measurement_device 'Rigaku AFC5R'
_diffrn_measurement_method \w-2\q
_diffrn_orient_matrix_UB_11 -0.00978
_diffrn_orient_matrix_UB_12 0.09433
_diffrn_orient_matrix_UB_13 -0.02630
_diffrn_orient_matrix_UB_21 -0.02350
_diffrn_orient_matrix_UB_22 -0.04383
_diffrn_orient_matrix_UB_23 -0.05661
_diffrn_orient_matrix_UB_31 -0.08284
_diffrn_orient_matrix_UB_32 0.00129
_diffrn_orient_matrix_UB_33 -0.00030
_diffrn_radiation_detector 'scintillation counter'
_diffrn_radiation_monochromator graphite
_diffrn_radiation_source 'Rigaku rotating anode'
_diffrn_radiation_type 'Cu K\a'
_diffrn_radiation_wavelength 1.5418
_diffrn_reflns_av_R_equivalents 0.0437
_diffrn_reflns_av_sigmaI/netI 0.0655
_diffrn_reflns_limit_h_max 14
_diffrn_reflns_limit_h_min 0
_diffrn_reflns_limit_k_max 11
_diffrn_reflns_limit_k_min 0
_diffrn_reflns_limit_l_max 18
_diffrn_reflns_limit_l_min -19
_diffrn_reflns_number 3401
_diffrn_reflns_reduction_process 'Lp corrections applied'
_diffrn_reflns_theta_full 63.53
_diffrn_reflns_theta_max 63.53
_diffrn_reflns_theta_min 2.76
_diffrn_standards_decay_% -0.17
_diffrn_standards_interval_count 150
_diffrn_standards_number 3
_exptl_absorpt_coefficient_mu 3.727
_exptl_absorpt_correction_T_max 0.6858
_exptl_absorpt_correction_T_min 0.5071
_exptl_absorpt_correction_type psi-scan
_exptl_absorpt_process_details
;
North,Phillips & Mathews (1968)
;
_exptl_crystal_colour colourless
_exptl_crystal_density_diffrn 1.319
_exptl_crystal_density_meas ?
_exptl_crystal_description block
_exptl_crystal_F_000 776.00
_exptl_crystal_size_max 0.20
_exptl_crystal_size_mid 0.17
_exptl_crystal_size_min 0.10
_refine_diff_density_max 0.359
_refine_diff_density_min -0.433
_refine_diff_density_rms 0.066
_refine_ls_extinction_coef 0.00164(14)
_refine_ls_extinction_expression
;
Fc^*^=kFc[1+0.001xFc^2^\l^3^/sin(2\q)]^-1/4^
;
_refine_ls_extinction_method SHELXL
_refine_ls_goodness_of_fit_ref 1.016
_refine_ls_hydrogen_treatment mixed
_refine_ls_matrix_type full
_refine_ls_number_constraints 0
_refine_ls_number_parameters 204
_refine_ls_number_reflns 3024
_refine_ls_number_restraints 60
_refine_ls_restrained_S_all 1.038
_refine_ls_R_factor_all 0.0949
_refine_ls_R_factor_gt 0.0364
_refine_ls_shift/su_max 0.000
_refine_ls_shift/su_mean 0.000
_refine_ls_structure_factor_coef Fsqd
_refine_ls_weighting_details
;
w=1/[\s^2^(Fo^2^)+(0.0404P)^2^+2.0803P] where P=(Fo^2^+2Fc^2^)/3
;
_refine_ls_weighting_scheme calc
_refine_ls_wR_factor_gt 0.0919
_refine_ls_wR_factor_ref 0.1101
_reflns_number_gt 1803
_reflns_number_total 3024
_reflns_threshold_expression I>2.00\s(I)
_cod_data_source_file ic050770hsi20050513_022640_1.cif
_cod_data_source_block '[Mes*NAsCl]2_decomposition_product'
_cod_original_cell_volume 1861.6(3)
_cod_original_sg_symbol_Hall '-P 2yab '
_cod_original_sg_symbol_H-M 'P 21/a '
_cod_original_formula_sum 'C18 H29 As Cl N '
_cod_database_code 4309841

loop_
_symmetry_equiv_pos_as_xyz
'x, y, z'
'-x+1/2, y+1/2, -z'
'-x, -y, -z'
'x-1/2, -y-1/2, z'

loop_
_atom_site_label
_atom_site_type_symbol
_atom_site_fract_x
_atom_site_fract_y
_atom_site_fract_z
_atom_site_U_iso_or_equiv
_atom_site_adp_type
_atom_site_occupancy
_atom_site_symmetry_multiplicity
_atom_site_calc_flag
_atom_site_refinement_flags
_atom_site_disorder_assembly
_atom_site_disorder_group
As1 As 0.85751(5) 0.03838(6) 0.53001(3) 0.0477(2) Uani 1 1 d . . .
Cl1 Cl 0.66776(13) 0.10317(17) 0.49307(9) 0.0710(4) Uani 1 1 d . . .
N1 N 0.8808(3) -0.0480(4) 0.6294(2) 0.0423(9) Uani 1 1 d . . .
H1 H 0.857(4) -0.128(5) 0.622(3) 0.051 Uiso 1 1 d . . .
C1 C 0.8740(4) 0.0164(4) 0.7040(2) 0.0355(10) Uani 1 1 d D . .
C2 C 0.8201(4) -0.0490(4) 0.7577(2) 0.0371(9) Uani 1 1 d D . .
C3 C 0.8204(4) 0.0219(5) 0.8300(2) 0.0417(10) Uani 1 1 d D . .
H3 H 0.7883 -0.0224 0.8671 0.050 Uiso 1 1 calc R . .
C4 C 0.8656(4) 0.1546(4) 0.8504(2) 0.0438(11) Uani 1 1 d D A .
C5 C 0.9185(4) 0.2136(5) 0.7955(3) 0.0439(11) Uani 1 1 d D . .
H5 H 0.9506 0.3019 0.8075 0.053 Uiso 1 1 calc R . .
C6 C 0.9260(4) 0.1477(4) 0.7238(2) 0.0363(10) Uani 1 1 d D . .
C7 C 0.7649(4) -0.1964(4) 0.7404(3) 0.0417(11) Uani 1 1 d D . .
C8 C 0.8593(4) 0.2300(5) 0.9291(3) 0.0549(13) Uani 1 1 d D . .
C9 C 0.9928(4) 0.2142(4) 0.6685(3) 0.0409(11) Uani 1 1 d D . .
C10 C 0.6671(4) -0.2015(5) 0.6563(3) 0.0509(12) Uani 1 1 d D . .
H10A H 0.6098 -0.1323 0.6562 0.076 Uiso 1 1 calc R . .
H10B H 0.6318 -0.2919 0.6491 0.076 Uiso 1 1 calc R . .
H10C H 0.6991 -0.1834 0.6114 0.076 Uiso 1 1 calc R . .
C11 C 0.8585(4) -0.3058(5) 0.7430(3) 0.0551(13) Uani 1 1 d D . .
H11A H 0.8964 -0.2837 0.7018 0.083 Uiso 1 1 calc R . .
H11B H 0.8232 -0.3960 0.7315 0.083 Uiso 1 1 calc R . .
H11C H 0.9145 -0.3061 0.7973 0.083 Uiso 1 1 calc R . .
C12 C 0.7089(5) -0.2396(6) 0.8081(3) 0.0622(15) Uani 1 1 d D . .
H12A H 0.6491 -0.1744 0.8090 0.093 Uiso 1 1 calc R . .
H12B H 0.7668 -0.2405 0.8616 0.093 Uiso 1 1 calc R . .
H12C H 0.6758 -0.3308 0.7958 0.093 Uiso 1 1 calc R . .
C13A C 0.7312(6) 0.2286(11) 0.9321(5) 0.083(3) Uani 0.611(5) 1 d PD A 1
H13A H 0.6819 0.2713 0.8825 0.125 Uiso 0.611(5) 1 calc PR A 1
H13B H 0.7262 0.2793 0.9802 0.125 Uiso 0.611(5) 1 calc PR A 1
H13C H 0.7070 0.1342 0.9355 0.125 Uiso 0.611(5) 1 calc PR A 1
C14A C 0.9351(8) 0.1601(10) 1.0072(4) 0.089(3) Uani 0.611(5) 1 d PDU A 1
H14A H 0.9292 0.2093 1.0555 0.134 Uiso 0.611(5) 1 calc PR A 1
H14B H 1.0142 0.1608 1.0065 0.134 Uiso 0.611(5) 1 calc PR A 1
H14C H 0.9100 0.0657 1.0092 0.134 Uiso 0.611(5) 1 calc PR A 1
C15A C 0.8936(10) 0.3848(7) 0.9275(6) 0.100(4) Uani 0.611(5) 1 d PD A 1
H15A H 0.8437 0.4285 0.8785 0.149 Uiso 0.611(5) 1 calc PR A 1
H15B H 0.9725 0.3910 0.9267 0.149 Uiso 0.611(5) 1 calc PR A 1
H15C H 0.8858 0.4308 0.9763 0.149 Uiso 0.611(5) 1 calc PR A 1
C13B C 0.8046(12) 0.1339(11) 0.9812(6) 0.083(3) Uani 0.389(5) 1 d PD A 2
H13D H 0.8006 0.1825 1.0302 0.125 Uiso 0.389(5) 1 calc PR A 2
H13E H 0.8514 0.0521 0.9973 0.125 Uiso 0.389(5) 1 calc PR A 2
H13F H 0.7280 0.1077 0.9483 0.125 Uiso 0.389(5) 1 calc PR A 2
C14B C 0.9842(8) 0.2659(14) 0.9839(6) 0.089(3) Uani 0.389(5) 1 d PD A 2
H14D H 0.9808 0.3136 1.0334 0.134 Uiso 0.389(5) 1 calc PR A 2
H14E H 1.0208 0.3246 0.9529 0.134 Uiso 0.389(5) 1 calc PR A 2
H14F H 1.0281 0.1817 0.9993 0.134 Uiso 0.389(5) 1 calc PR A 2
C15B C 0.7879(11) 0.3626(10) 0.9066(7) 0.100(4) Uani 0.389(5) 1 d PD A 2
H15D H 0.7847 0.4082 0.9568 0.149 Uiso 0.389(5) 1 calc PR A 2
H15E H 0.7107 0.3397 0.8731 0.149 Uiso 0.389(5) 1 calc PR A 2
H15F H 0.8231 0.4234 0.8758 0.149 Uiso 0.389(5) 1 calc PR A 2
C16 C 1.1058(4) 0.1335(6) 0.6768(3) 0.0564(13) Uani 1 1 d D . .
H16A H 1.1467 0.1760 0.6422 0.085 Uiso 1 1 calc R . .
H16B H 1.0876 0.0389 0.6595 0.085 Uiso 1 1 calc R . .
H16C H 1.1534 0.1352 0.7340 0.085 Uiso 1 1 calc R . .
C17 C 1.0262(5) 0.3661(5) 0.6916(3) 0.0595(14) Uani 1 1 d D . .
H17A H 1.0677 0.4024 0.6555 0.089 Uiso 1 1 calc R . .
H17B H 1.0744 0.3710 0.7485 0.089 Uiso 1 1 calc R . .
H17C H 0.9573 0.4202 0.6853 0.089 Uiso 1 1 calc R . .
C18 C 0.9148(5) 0.2188(5) 0.5769(3) 0.0516(13) Uani 1 1 d D . .
H18A H 0.9583 0.2604 0.5429 0.062 Uiso 1 1 calc R . .
H18B H 0.8490 0.2787 0.5736 0.062 Uiso 1 1 calc R . .

loop_
_atom_site_aniso_label
_atom_site_aniso_U_11
_atom_site_aniso_U_22
_atom_site_aniso_U_33
_atom_site_aniso_U_23
_atom_site_aniso_U_13
_atom_site_aniso_U_12
As1 0.0709(4) 0.0440(3) 0.0316(3) -0.0041(3) 0.0207(2) -0.0039(3)
Cl1 0.0685(9) 0.0753(10) 0.0617(8) 0.0043(7) 0.0080(7) -0.0055(8)
N1 0.065(2) 0.030(2) 0.0352(18) -0.0040(18) 0.0201(18) -0.006(2)
C1 0.050(3) 0.031(2) 0.0255(19) -0.0025(17) 0.0123(18) 0.006(2)
C2 0.044(2) 0.033(2) 0.031(2) 0.002(2) 0.0085(18) 0.003(2)
C3 0.051(3) 0.045(3) 0.032(2) -0.002(2) 0.0170(19) 0.000(2)
C4 0.049(3) 0.049(3) 0.032(2) -0.009(2) 0.010(2) 0.000(2)
C5 0.053(3) 0.034(2) 0.042(3) -0.010(2) 0.010(2) -0.004(2)
C6 0.046(3) 0.031(2) 0.033(2) -0.0019(18) 0.0140(19) 0.001(2)
C7 0.053(3) 0.034(2) 0.040(2) -0.001(2) 0.017(2) -0.003(2)
C8 0.068(3) 0.059(3) 0.044(3) -0.019(2) 0.026(3) -0.008(3)
C9 0.056(3) 0.032(2) 0.037(2) -0.0014(19) 0.016(2) -0.005(2)
C10 0.059(3) 0.038(3) 0.052(3) -0.010(2) 0.012(2) -0.008(2)
C11 0.070(4) 0.040(3) 0.056(3) 0.005(2) 0.020(3) 0.005(3)
C12 0.088(4) 0.049(3) 0.059(3) -0.004(3) 0.036(3) -0.015(3)
C13A 0.098(8) 0.097(8) 0.064(6) -0.034(5) 0.038(5) -0.006(6)
C14A 0.110(7) 0.108(7) 0.040(4) -0.021(5) 0.008(4) 0.034(6)
C15A 0.155(11) 0.077(6) 0.097(7) -0.051(6) 0.082(9) -0.027(8)
C13B 0.098(8) 0.097(8) 0.064(6) -0.034(5) 0.038(5) -0.006(6)
C14B 0.110(7) 0.108(7) 0.040(4) -0.021(5) 0.008(4) 0.034(6)
C15B 0.155(11) 0.077(6) 0.097(7) -0.051(6) 0.082(9) -0.027(8)
C16 0.058(3) 0.056(3) 0.056(3) -0.004(3) 0.018(3) -0.004(3)
C17 0.082(4) 0.040(3) 0.059(3) -0.004(2) 0.023(3) -0.017(3)
C18 0.074(4) 0.041(3) 0.038(3) 0.006(2) 0.015(2) -0.009(3)

loop_
_atom_type_symbol
_atom_type_description
_atom_type_scat_dispersion_real
_atom_type_scat_dispersion_imag
_atom_type_scat_source
C C 0.0181 0.0091 'International Tables Vol C Tables 4.2.6.8 and 6.1.1.4'
H H 0.0000 0.0000 'International Tables Vol C Tables 4.2.6.8 and 6.1.1.4'
N N 0.0311 0.0180 'International Tables Vol C Tables 4.2.6.8 and 6.1.1.4'
As As -0.9300 1.0051 'International Tables Vol C Tables 4.2.6.8 and 6.1.1.4'
Cl Cl 0.3639 0.7018 'International Tables Vol C Tables 4.2.6.8 and 6.1.1.4'

loop_
_geom_angle_atom_site_label_1
_geom_angle_atom_site_label_2
_geom_angle_atom_site_label_3
_geom_angle
_geom_angle_site_symmetry_1
_geom_angle_site_symmetry_3
_geom_angle_publ_flag
N1 As1 C18 95.61(18) . . ?
N1 As1 Cl1 104.14(13) . . ?
C18 As1 Cl1 94.25(17) . . ?
C1 N1 As1 125.4(3) . . ?
C1 N1 H1 116(4) . . ?
As1 N1 H1 110(3) . . ?
C6 C1 C2 120.7(4) . . ?
C6 C1 N1 117.4(3) . . ?
C2 C1 N1 121.9(4) . . ?
C3 C2 C1 117.2(4) . . ?
C3 C2 C7 119.9(4) . . ?
C1 C2 C7 122.8(3) . . ?
C4 C3 C2 124.3(4) . . ?
C4 C3 H3 117.9 . . ?
C2 C3 H3 117.9 . . ?
C5 C4 C3 115.9(4) . . ?
C5 C4 C8 122.0(4) . . ?
C3 C4 C8 122.0(4) . . ?
C6 C5 C4 123.4(4) . . ?
C6 C5 H5 118.3 . . ?
C4 C5 H5 118.3 . . ?
C5 C6 C1 118.4(4) . . ?
C5 C6 C9 121.0(4) . . ?
C1 C6 C9 120.6(3) . . ?
C11 C7 C12 106.0(4) . . ?
C11 C7 C10 111.1(4) . . ?
C12 C7 C10 106.2(4) . . ?
C11 C7 C2 110.3(4) . . ?
C12 C7 C2 111.4(4) . . ?
C10 C7 C2 111.5(4) . . ?
C14A C8 C15B 137.6(6) . . ?
C14A C8 C4 111.3(4) . . ?
C15B C8 C4 110.7(5) . . ?
C14A C8 C15A 110.3(5) . . ?
C15B C8 C15A 47.6(5) . . ?
C4 C8 C15A 111.0(4) . . ?
C14A C8 C13B 59.8(5) . . ?
C15B C8 C13B 109.5(5) . . ?
C4 C8 C13B 110.1(5) . . ?
C15A C8 C13B 138.2(5) . . ?
C14A C8 C14B 49.9(5) . . ?
C15B C8 C14B 109.9(5) . . ?
C4 C8 C14B 109.1(5) . . ?
C15A C8 C14B 65.1(5) . . ?
C13B C8 C14B 107.5(5) . . ?
C14A C8 C13A 108.5(4) . . ?
C15B C8 C13A 61.4(5) . . ?
C4 C8 C13A 109.2(4) . . ?
C15A C8 C13A 106.4(4) . . ?
C13B C8 C13A 51.9(5) . . ?
C14B C8 C13A 141.2(5) . . ?
C17 C9 C6 112.9(4) . . ?
C17 C9 C16 107.3(4) . . ?
C6 C9 C16 110.3(4) . . ?
C17 C9 C18 105.1(4) . . ?
C6 C9 C18 109.7(4) . . ?
C16 C9 C18 111.5(4) . . ?
C7 C10 H10A 109.5 . . ?
C7 C10 H10B 109.5 . . ?
H10A C10 H10B 109.5 . . ?
C7 C10 H10C 109.5 . . ?
H10A C10 H10C 109.5 . . ?
H10B C10 H10C 109.5 . . ?
C7 C11 H11A 109.5 . . ?
C7 C11 H11B 109.5 . . ?
H11A C11 H11B 109.5 . . ?
C7 C11 H11C 109.5 . . ?
H11A C11 H11C 109.5 . . ?
H11B C11 H11C 109.5 . . ?
C7 C12 H12A 109.5 . . ?
C7 C12 H12B 109.5 . . ?
H12A C12 H12B 109.5 . . ?
C7 C12 H12C 109.5 . . ?
H12A C12 H12C 109.5 . . ?
H12B C12 H12C 109.5 . . ?
C8 C13A H13A 109.5 . . ?
C8 C13A H13B 109.5 . . ?
H13A C13A H13B 109.5 . . ?
C8 C13A H13C 109.5 . . ?
H13A C13A H13C 109.5 . . ?
H13B C13A H13C 109.5 . . ?
C8 C14A H14A 109.5 . . ?
C8 C14A H14B 109.5 . . ?
H14A C14A H14B 109.5 . . ?
C8 C14A H14C 109.5 . . ?
H14A C14A H14C 109.5 . . ?
H14B C14A H14C 109.5 . . ?
C8 C15A H15A 109.5 . . ?
C8 C15A H15B 109.5 . . ?
H15A C15A H15B 109.5 . . ?
C8 C15A H15C 109.5 . . ?
H15A C15A H15C 109.5 . . ?
H15B C15A H15C 109.5 . . ?
C8 C13B H13D 109.5 . . ?
C8 C13B H13E 109.5 . . ?
H13D C13B H13E 109.5 . . ?
C8 C13B H13F 109.5 . . ?
H13D C13B H13F 109.5 . . ?
H13E C13B H13F 109.5 . . ?
C8 C14B H14D 109.5 . . ?
C8 C14B H14E 109.5 . . ?
H14D C14B H14E 109.5 . . ?
C8 C14B H14F 109.5 . . ?
H14D C14B H14F 109.5 . . ?
H14E C14B H14F 109.5 . . ?
C8 C15B H15D 109.5 . . ?
C8 C15B H15E 109.5 . . ?
H15D C15B H15E 109.5 . . ?
C8 C15B H15F 109.5 . . ?
H15D C15B H15F 109.5 . . ?
H15E C15B H15F 109.5 . . ?
C9 C16 H16A 109.5 . . ?
C9 C16 H16B 109.5 . . ?
H16A C16 H16B 109.5 . . ?
C9 C16 H16C 109.5 . . ?
H16A C16 H16C 109.5 . . ?
H16B C16 H16C 109.5 . . ?
C9 C17 H17A 109.5 . . ?
C9 C17 H17B 109.5 . . ?
H17A C17 H17B 109.5 . . ?
C9 C17 H17C 109.5 . . ?
H17A C17 H17C 109.5 . . ?
H17B C17 H17C 109.5 . . ?
C9 C18 As1 114.5(3) . . ?
C9 C18 H18A 108.6 . . ?
As1 C18 H18A 108.6 . . ?
C9 C18 H18B 108.6 . . ?
As1 C18 H18B 108.6 . . ?
H18A C18 H18B 107.6 . . ?

loop_
_geom_bond_atom_site_label_1
_geom_bond_atom_site_label_2
_geom_bond_distance
_geom_bond_site_symmetry_2
_geom_bond_publ_flag
As1 N1 1.809(4) . ?
As1 C18 1.945(5) . ?
As1 Cl1 2.2771(16) . ?
N1 C1 1.421(5) . ?
N1 H1 0.82(5) . ?
C1 C6 1.405(5) . ?
C1 C2 1.407(5) . ?
C2 C3 1.391(5) . ?
C2 C7 1.556(5) . ?
C3 C4 1.389(5) . ?
C3 H3 0.9300 . ?
C4 C5 1.389(5) . ?
C4 C8 1.530(5) . ?
C5 C6 1.386(5) . ?
C5 H5 0.9300 . ?
C6 C9 1.540(5) . ?
C7 C11 1.536(6) . ?
C7 C12 1.543(6) . ?
C7 C10 1.548(6) . ?
C8 C14A 1.515(7) . ?
C8 C15B 1.522(8) . ?
C8 C15A 1.546(7) . ?
C8 C13B 1.549(8) . ?
C8 C14B 1.555(8) . ?
C8 C13A 1.564(7) . ?
C9 C17 1.534(6) . ?
C9 C16 1.540(6) . ?
C9 C18 1.547(6) . ?
C10 H10A 0.9600 . ?
C10 H10B 0.9600 . ?
C10 H10C 0.9600 . ?
C11 H11A 0.9600 . ?
C11 H11B 0.9600 . ?
C11 H11C 0.9600 . ?
C12 H12A 0.9600 . ?
C12 H12B 0.9600 . ?
C12 H12C 0.9600 . ?
C13A H13A 0.9600 . ?
C13A H13B 0.9600 . ?
C13A H13C 0.9600 . ?
C14A H14A 0.9600 . ?
C14A H14B 0.9600 . ?
C14A H14C 0.9600 . ?
C15A H15A 0.9600 . ?
C15A H15B 0.9600 . ?
C15A H15C 0.9600 . ?
C13B H13D 0.9600 . ?
C13B H13E 0.9600 . ?
C13B H13F 0.9600 . ?
C14B H14D 0.9600 . ?
C14B H14E 0.9600 . ?
C14B H14F 0.9600 . ?
C15B H15D 0.9600 . ?
C15B H15E 0.9600 . ?
C15B H15F 0.9600 . ?
C16 H16A 0.9600 . ?
C16 H16B 0.9600 . ?
C16 H16C 0.9600 . ?
C17 H17A 0.9600 . ?
C17 H17B 0.9600 . ?
C17 H17C 0.9600 . ?
C18 H18A 0.9700 . ?
C18 H18B 0.9700 . ?

loop_
_geom_torsion_atom_site_label_1
_geom_torsion_atom_site_label_2
_geom_torsion_atom_site_label_3
_geom_torsion_atom_site_label_4
_geom_torsion
_geom_torsion_site_symmetry_1
_geom_torsion_site_symmetry_2
_geom_torsion_site_symmetry_3
_geom_torsion_site_symmetry_4
_geom_torsion_publ_flag
C18 As1 N1 C1 31.2(4) . . . . ?
Cl1 As1 N1 C1 -64.6(4) . . . . ?
As1 N1 C1 C6 -43.6(5) . . . . ?
As1 N1 C1 C2 138.0(4) . . . . ?
C6 C1 C2 C3 0.3(6) . . . . ?
N1 C1 C2 C3 178.6(4) . . . . ?
C6 C1 C2 C7 -177.8(4) . . . . ?
N1 C1 C2 C7 0.5(6) . . . . ?
C1 C2 C3 C4 3.0(7) . . . . ?
C7 C2 C3 C4 -178.8(4) . . . . ?
C2 C3 C4 C5 -3.5(7) . . . . ?
C2 C3 C4 C8 177.5(4) . . . . ?
C3 C4 C5 C6 0.7(7) . . . . ?
C8 C4 C5 C6 179.8(4) . . . . ?
C4 C5 C6 C1 2.3(7) . . . . ?
C4 C5 C6 C9 -175.9(4) . . . . ?
C2 C1 C6 C5 -2.8(6) . . . . ?
N1 C1 C6 C5 178.8(4) . . . . ?
C2 C1 C6 C9 175.4(4) . . . . ?
N1 C1 C6 C9 -3.0(6) . . . . ?
C3 C2 C7 C11 -113.7(5) . . . . ?
C1 C2 C7 C11 64.3(5) . . . . ?
C3 C2 C7 C12 3.7(6) . . . . ?
C1 C2 C7 C12 -178.2(4) . . . . ?
C3 C2 C7 C10 122.3(4) . . . . ?
C1 C2 C7 C10 -59.6(5) . . . . ?
C5 C4 C8 C14A -111.0(6) . . . . ?
C3 C4 C8 C14A 68.0(7) . . . . ?
C5 C4 C8 C15B 63.4(7) . . . . ?
C3 C4 C8 C15B -117.6(7) . . . . ?
C5 C4 C8 C15A 12.3(7) . . . . ?
C3 C4 C8 C15A -168.8(6) . . . . ?
C5 C4 C8 C13B -175.4(7) . . . . ?
C3 C4 C8 C13B 3.6(7) . . . . ?
C5 C4 C8 C14B -57.6(7) . . . . ?
C3 C4 C8 C14B 121.4(7) . . . . ?
C5 C4 C8 C13A 129.2(6) . . . . ?
C3 C4 C8 C13A -51.8(6) . . . . ?
C5 C6 C9 C17 -11.3(6) . . . . ?
C1 C6 C9 C17 170.7(4) . . . . ?
C5 C6 C9 C16 108.8(5) . . . . ?
C1 C6 C9 C16 -69.3(5) . . . . ?
C5 C6 C9 C18 -128.1(4) . . . . ?
C1 C6 C9 C18 53.8(5) . . . . ?
C17 C9 C18 As1 -179.6(3) . . . . ?
C6 C9 C18 As1 -58.0(5) . . . . ?
C16 C9 C18 As1 64.4(5) . . . . ?
N1 As1 C18 C9 19.8(4) . . . . ?
Cl1 As1 C18 C9 124.5(3) . . . . ?
